data_4341571
loop_
_publ_author_name
'Arrowsmith, Merle'
'Maitland, Brant'
'Kociok-K\"ohn, Gabriele'
'Stasch, Andreas'
'Jones, Cameron'
'Hill, Michael S.'

_publ_section_title
;
 Mononuclear Three-Coordinate Magnesium Complexes of a Highly Sterically
 Encumbered \b-Diketiminate Ligand.
;
_journal_issue 19
_journal_name_full 'Inorganic chemistry'
_journal_page_first 10543
_journal_page_last 10552
_journal_paper_doi 10.1021/ic501638v
_journal_volume 53
_journal_year 2014
_chemical_formula_moiety 'C86 H86 Mg N2 O'
_chemical_formula_sum 'C86 H86 Mg N2 O'
_chemical_formula_weight 1187.88
_chemical_name_systematic
;
 ?
;
_space_group_IT_number 4
_symmetry_cell_setting monoclinic
_symmetry_space_group_name_Hall 'P 2yb'
_symmetry_space_group_name_H-M 'P 1 21 1'
_atom_sites_solution_hydrogens geom
_atom_sites_solution_primary direct
_atom_sites_solution_secondary difmap
_audit_creation_method SHELXL-97
_cell_angle_alpha 90.00
_cell_angle_beta 96.364(2)
_cell_angle_gamma 90.00
_cell_formula_units_Z 2
_cell_length_a 13.9290(5)
_cell_length_b 15.8762(7)
_cell_length_c 15.5792(7)
_cell_measurement_reflns_used 63256
_cell_measurement_temperature 150(2)
_cell_measurement_theta_max 25.028
_cell_measurement_theta_min 2.910
_cell_volume 3423.9(2)
_computing_cell_refinement 'HKL Scalepack (Otwinski & Minor, 1997)'
_computing_data_collection 'Collect (Nonius BV, 1997-2000)'
_computing_data_reduction
;
 DENZO-SCALEPACK Z. Otwinowski and W. Minor, " 
 Processing of X-ray Diffraction Data Collected in Oscillation Mode ", 
 Methods in Enzymology, Volume 276: Macromolecular Crystallography, 
 part A, p.307-326, 1997,C.W. Carter, Jr. & R. M. Sweet, Eds., Academic Press.
;
_computing_molecular_graphics 'ORTEP3 for Windows - Farrugia, L. J. J. Appl. Crystallogr. 1997, 30, 565'
_computing_publication_material
;
 'WinGX publication routines, Farrugia, 
 L. J., J. Appl. Crystallogr., 1999, 32, 837-838
;
_computing_structure_refinement
;
 SHELXL97 -Program for Crystal Structure Analysis (Release 97-2). 
 Sheldrick, G.M., Institut f\"ur Anorganische Chemie der Universit\"at, 
 Tammanstrasse 4, D-3400 G\"ottingen, Germany, 1998 
;
_computing_structure_solution
; 
 SIR97- Altomare A., Burla M.C., Camalli M., Cascarano G.L., Giacovazzo C. , 
 Guagliardi A., Moliterni A.G.G., Polidori G.,Spagna R. 
 (1999) J. Appl. Cryst. 32, 115-119
;
_diffrn_ambient_temperature 150(2)
_diffrn_measured_fraction_theta_full 0.988
_diffrn_measured_fraction_theta_max 0.988
_diffrn_measurement_device_type 'Nonius Kappa CCD'
_diffrn_measurement_method '193 2.0 degree images with \w scans'
_diffrn_radiation_monochromator graphite
_diffrn_radiation_source 'fine-focus sealed tube'
_diffrn_radiation_type MoK\a
_diffrn_radiation_wavelength 0.71073
_diffrn_reflns_av_R_equivalents 0.1168
_diffrn_reflns_av_sigmaI/netI 0.1097
_diffrn_reflns_limit_h_max 16
_diffrn_reflns_limit_h_min -16
_diffrn_reflns_limit_k_max 18
_diffrn_reflns_limit_k_min -18
_diffrn_reflns_limit_l_max 18
_diffrn_reflns_limit_l_min -16
_diffrn_reflns_number 35511
_diffrn_reflns_theta_full 25.08
_diffrn_reflns_theta_max 25.08
_diffrn_reflns_theta_min 4.07
_diffrn_standards_decay_% 0
_diffrn_standards_number 0
_exptl_absorpt_coefficient_mu 0.075
_exptl_absorpt_correction_T_max 0.9852
_exptl_absorpt_correction_T_min 0.9636
_exptl_absorpt_correction_type multi-scan
_exptl_absorpt_process_details
;
multi-scan from symmetry-related measurements 
 Sortav (Blessing 1995)
;
_exptl_crystal_colour colourless
_exptl_crystal_density_diffrn 1.152
_exptl_crystal_density_method 'not measured'
_exptl_crystal_description prism
_exptl_crystal_F_000 1272
_exptl_crystal_size_max 0.50
_exptl_crystal_size_mid 0.30
_exptl_crystal_size_min 0.20
_refine_diff_density_max 0.204
_refine_diff_density_min -0.215
_refine_diff_density_rms 0.044
_refine_ls_abs_structure_details 'Flack H D (1983), Acta Cryst. A39, 876-881'
_refine_ls_abs_structure_Flack -0.2(3)
_refine_ls_extinction_method none
_refine_ls_goodness_of_fit_ref 1.033
_refine_ls_hydrogen_treatment constr
_refine_ls_matrix_type full
_refine_ls_number_parameters 865
_refine_ls_number_reflns 11921
_refine_ls_number_restraints 4
_refine_ls_restrained_S_all 1.033
_refine_ls_R_factor_all 0.1202
_refine_ls_R_factor_gt 0.0658
_refine_ls_shift/su_max 0.001
_refine_ls_shift/su_mean 0.000
_refine_ls_structure_factor_coef Fsqd
_refine_ls_weighting_details 'calc w=1/[\s^2^(Fo^2^)+(0.0532P)^2^+1.1435P] where P=(Fo^2^+2Fc^2^)/3'
_refine_ls_weighting_scheme calc
_refine_ls_wR_factor_gt 0.1330
_refine_ls_wR_factor_ref 0.1581
_reflns_number_gt 7734
_reflns_number_total 11921
_reflns_threshold_expression >2sigma(I)
_cod_data_source_file ic501638v_si_002.cif
_cod_data_source_block 5
_cod_original_sg_symbol_H-M 'P 21'
_cod_database_code 4341571

loop_
_symmetry_equiv_pos_as_xyz
'x, y, z'
'-x, y+1/2, -z'

loop_
_atom_site_label
_atom_site_type_symbol
_atom_site_fract_x
_atom_site_fract_y
_atom_site_fract_z
_atom_site_U_iso_or_equiv
_atom_site_adp_type
_atom_site_occupancy
_atom_site_symmetry_multiplicity
_atom_site_calc_flag
_atom_site_refinement_flags
_atom_site_disorder_assembly
_atom_site_disorder_group
Mg Mg 0.22463(9) 1.01394(8) 0.78214(9) 0.0319(3) Uani 1 1 d . . .
N1 N 0.3287(2) 0.9249(2) 0.7594(2) 0.0298(7) Uani 1 1 d . . .
N2 N 0.3202(2) 1.07183(19) 0.8765(2) 0.0307(8) Uani 1 1 d . . .
C1 C 0.3982(3) 0.9022(2) 0.8201(3) 0.0311(9) Uani 1 1 d . . .
C2 C 0.4619(3) 0.8252(3) 0.8106(3) 0.0368(10) Uani 1 1 d . . .
H2A H 0.4363 0.7929 0.7595 0.055 Uiso 1 1 calc R . .
H2B H 0.4625 0.7896 0.8621 0.055 Uiso 1 1 calc R . .
H2C H 0.5279 0.8436 0.8042 0.055 Uiso 1 1 calc R . .
C3 C 0.4205(3) 0.9480(3) 0.8968(3) 0.0332(9) Uani 1 1 d . . .
H3 H 0.4590 0.9187 0.9414 0.040 Uiso 1 1 calc R . .
C4 C 0.3947(3) 1.0302(2) 0.9180(2) 0.0293(9) Uani 1 1 d . . .
C5 C 0.4595(3) 1.0722(3) 0.9898(3) 0.0393(10) Uani 1 1 d . . .
H5A H 0.4208 1.1092 1.0227 0.059 Uiso 1 1 calc R . .
H5B H 0.5089 1.1054 0.9650 0.059 Uiso 1 1 calc R . .
H5C H 0.4908 1.0290 1.0283 0.059 Uiso 1 1 calc R . .
C6 C 0.3263(3) 0.8892(2) 0.6742(3) 0.0318(9) Uani 1 1 d . . .
C7 C 0.2611(3) 0.8248(3) 0.6456(3) 0.0332(9) Uani 1 1 d . . .
C8 C 0.1972(3) 0.7833(2) 0.7072(3) 0.0323(9) Uani 1 1 d . . .
H8 H 0.1970 0.8222 0.7577 0.039 Uiso 1 1 calc R . .
C9 C 0.0919(3) 0.7732(3) 0.6695(3) 0.0387(10) Uani 1 1 d . . .
C10 C 0.0480(3) 0.8294(3) 0.6089(3) 0.0509(12) Uani 1 1 d . . .
H10 H 0.0846 0.8735 0.5872 0.061 Uiso 1 1 calc R . .
C11 C -0.0488(4) 0.8207(4) 0.5806(4) 0.0652(15) Uani 1 1 d . . .
H11 H -0.0786 0.8600 0.5400 0.078 Uiso 1 1 calc R . .
C12 C -0.1029(4) 0.7569(5) 0.6093(4) 0.0723(18) Uani 1 1 d . . .
H12 H -0.1691 0.7511 0.5877 0.087 Uiso 1 1 calc R . .
C13 C -0.0612(4) 0.7017(5) 0.6694(4) 0.0736(17) Uani 1 1 d . . .
H13 H -0.0985 0.6577 0.6904 0.088 Uiso 1 1 calc R . .
C14 C 0.0358(4) 0.7099(4) 0.6998(3) 0.0604(14) Uani 1 1 d . . .
H14 H 0.0642 0.6716 0.7421 0.072 Uiso 1 1 calc R . .
C15 C 0.2437(3) 0.7015(3) 0.7424(3) 0.0407(11) Uani 1 1 d . . .
C16 C 0.2809(3) 0.6960(3) 0.8286(3) 0.0497(12) Uani 1 1 d . . .
H16 H 0.2736 0.7429 0.8653 0.060 Uiso 1 1 calc R . .
C17 C 0.3278(4) 0.6258(3) 0.8631(4) 0.0630(15) Uani 1 1 d . . .
H17 H 0.3519 0.6240 0.9226 0.076 Uiso 1 1 calc R . .
C18 C 0.3391(4) 0.5594(4) 0.8113(5) 0.0727(18) Uani 1 1 d . . .
H18 H 0.3749 0.5118 0.8339 0.087 Uiso 1 1 calc R . .
C19 C 0.2996(5) 0.5593(4) 0.7259(5) 0.085(2) Uani 1 1 d . . .
H19 H 0.3056 0.5110 0.6909 0.102 Uiso 1 1 calc R . .
C20 C 0.2499(4) 0.6320(3) 0.6907(4) 0.0641(15) Uani 1 1 d . . .
H20 H 0.2214 0.6324 0.6324 0.077 Uiso 1 1 calc R . .
C21 C 0.2570(3) 0.7972(3) 0.5599(3) 0.0385(10) Uani 1 1 d . . .
H21 H 0.2131 0.7536 0.5407 0.046 Uiso 1 1 calc R . .
C22 C 0.3155(3) 0.8317(3) 0.5020(3) 0.0407(10) Uani 1 1 d . . .
C23 C 0.3108(4) 0.7996(3) 0.4102(3) 0.0581(14) Uani 1 1 d . . .
H23A H 0.2474 0.7742 0.3935 0.087 Uiso 1 1 calc R . .
H23B H 0.3614 0.7573 0.4063 0.087 Uiso 1 1 calc R . .
H23C H 0.3206 0.8466 0.3713 0.087 Uiso 1 1 calc R . .
C24 C 0.3778(3) 0.8961(3) 0.5308(3) 0.0402(11) Uani 1 1 d . . .
H24 H 0.4175 0.9206 0.4917 0.048 Uiso 1 1 calc R . .
C25 C 0.3842(3) 0.9259(3) 0.6146(3) 0.0339(9) Uani 1 1 d . . .
C26 C 0.4558(3) 0.9968(3) 0.6446(3) 0.0378(10) Uani 1 1 d . . .
H26 H 0.4271 1.0286 0.6909 0.045 Uiso 1 1 calc R . .
C27 C 0.4693(3) 1.0597(3) 0.5730(3) 0.0364(10) Uani 1 1 d . . .
C28 C 0.3925(4) 1.1103(3) 0.5418(3) 0.0513(12) Uani 1 1 d . . .
H28 H 0.3324 1.1044 0.5646 0.062 Uiso 1 1 calc R . .
C29 C 0.4018(4) 1.1694(3) 0.4780(4) 0.0626(15) Uani 1 1 d . . .
H29 H 0.3484 1.2042 0.4582 0.075 Uiso 1 1 calc R . .
C30 C 0.4874(4) 1.1782(3) 0.4430(3) 0.0545(13) Uani 1 1 d . . .
H30 H 0.4931 1.2185 0.3987 0.065 Uiso 1 1 calc R . .
C31 C 0.5641(4) 1.1288(3) 0.4721(4) 0.0577(14) Uani 1 1 d . . .
H31 H 0.6234 1.1347 0.4480 0.069 Uiso 1 1 calc R . .
C32 C 0.5562(3) 1.0694(3) 0.5375(3) 0.0484(12) Uani 1 1 d . . .
H32 H 0.6103 1.0356 0.5576 0.058 Uiso 1 1 calc R . .
C33 C 0.5516(3) 0.9611(3) 0.6853(3) 0.0377(10) Uani 1 1 d . . .
C34 C 0.5970(4) 0.8948(3) 0.6477(3) 0.0544(13) Uani 1 1 d . . .
H34 H 0.5665 0.8690 0.5969 0.065 Uiso 1 1 calc R . .
C35 C 0.6862(4) 0.8663(4) 0.6838(5) 0.0769(18) Uani 1 1 d . . .
H35 H 0.7162 0.8201 0.6587 0.092 Uiso 1 1 calc R . .
C36 C 0.7309(5) 0.9049(5) 0.7555(5) 0.096(2) Uani 1 1 d . . .
H36 H 0.7926 0.8854 0.7795 0.115 Uiso 1 1 calc R . .
C37 C 0.6891(5) 0.9711(4) 0.7940(5) 0.0796(18) Uani 1 1 d . . .
H37 H 0.7215 0.9979 0.8435 0.096 Uiso 1 1 calc R . .
C38 C 0.5978(4) 0.9982(3) 0.7586(3) 0.0592(14) Uani 1 1 d . . .
H38 H 0.5671 1.0429 0.7855 0.071 Uiso 1 1 calc R . .
C39 C 0.3020(3) 1.1575(2) 0.9022(2) 0.0307(9) Uani 1 1 d . . .
C40 C 0.2396(3) 1.1723(2) 0.9660(3) 0.0330(9) Uani 1 1 d . . .
C41 C 0.1995(3) 1.0993(2) 1.0150(3) 0.0354(10) Uani 1 1 d . . .
H41 H 0.2088 1.0478 0.9798 0.042 Uiso 1 1 calc R . .
C42 C 0.0907(3) 1.1070(3) 1.0176(3) 0.0345(10) Uani 1 1 d . . .
C43 C 0.0323(3) 1.1307(3) 0.9430(3) 0.0435(11) Uani 1 1 d . . .
H43 H 0.0619 1.1471 0.8935 0.052 Uiso 1 1 calc R . .
C44 C -0.0676(4) 1.1308(3) 0.9389(3) 0.0512(12) Uani 1 1 d . . .
H44 H -0.1058 1.1456 0.8867 0.061 Uiso 1 1 calc R . .
C45 C -0.1114(4) 1.1093(3) 1.0114(4) 0.0549(13) Uani 1 1 d . . .
H45 H -0.1798 1.1103 1.0095 0.066 Uiso 1 1 calc R . .
C46 C -0.0563(4) 1.0867(3) 1.0852(4) 0.0538(14) Uani 1 1 d . . .
H46 H -0.0870 1.0716 1.1345 0.065 Uiso 1 1 calc R . .
C47 C 0.0456(3) 1.0850(3) 1.0902(3) 0.0444(12) Uani 1 1 d . . .
H47 H 0.0831 1.0692 1.1424 0.053 Uiso 1 1 calc R . .
C48 C 0.2576(3) 1.0838(3) 1.1020(3) 0.0387(10) Uani 1 1 d . . .
C49 C 0.2774(4) 1.1447(3) 1.1623(3) 0.0673(16) Uani 1 1 d . . .
H49 H 0.2514 1.1995 1.1517 0.081 Uiso 1 1 calc R . .
C50 C 0.3352(5) 1.1288(4) 1.2396(4) 0.091(2) Uani 1 1 d . . .
H50 H 0.3508 1.1731 1.2796 0.110 Uiso 1 1 calc R . .
C51 C 0.3694(4) 1.0487(4) 1.2576(4) 0.0721(17) Uani 1 1 d . . .
H51 H 0.4063 1.0369 1.3112 0.087 Uiso 1 1 calc R . .
C52 C 0.3499(4) 0.9862(3) 1.1977(4) 0.0611(14) Uani 1 1 d . . .
H52 H 0.3754 0.9312 1.2087 0.073 Uiso 1 1 calc R . .
C53 C 0.2933(3) 1.0031(3) 1.1213(3) 0.0482(12) Uani 1 1 d . . .
H53 H 0.2782 0.9589 1.0810 0.058 Uiso 1 1 calc R . .
C54 C 0.2157(3) 1.2554(3) 0.9856(3) 0.0377(10) Uani 1 1 d . . .
H54 H 0.1726 1.2649 1.0277 0.045 Uiso 1 1 calc R . .
C55 C 0.2530(3) 1.3242(3) 0.9455(3) 0.0398(10) Uani 1 1 d . . .
C56 C 0.2281(4) 1.4128(3) 0.9675(4) 0.0609(15) Uani 1 1 d . . .
H56A H 0.2876 1.4447 0.9836 0.091 Uiso 1 1 calc R . .
H56B H 0.1890 1.4124 1.0160 0.091 Uiso 1 1 calc R . .
H56C H 0.1915 1.4393 0.9173 0.091 Uiso 1 1 calc R . .
C57 C 0.3133(3) 1.3080(2) 0.8821(3) 0.0369(10) Uani 1 1 d . . .
H57 H 0.3375 1.3541 0.8522 0.044 Uiso 1 1 calc R . .
C58 C 0.3395(3) 1.2270(3) 0.8607(3) 0.0331(9) Uani 1 1 d . . .
C59 C 0.4096(3) 1.2174(2) 0.7919(3) 0.0316(9) Uani 1 1 d . . .
H59 H 0.4059 1.1573 0.7726 0.038 Uiso 1 1 calc R . .
C60 C 0.3754(3) 1.2714(3) 0.7126(3) 0.0364(10) Uani 1 1 d . . .
C61 C 0.4294(3) 1.3348(3) 0.6810(3) 0.0395(10) Uani 1 1 d . . .
H61 H 0.4924 1.3466 0.7083 0.047 Uiso 1 1 calc R . .
C62 C 0.3921(4) 1.3816(3) 0.6093(3) 0.0503(12) Uani 1 1 d . . .
H62 H 0.4296 1.4252 0.5879 0.060 Uiso 1 1 calc R . .
C63 C 0.3013(4) 1.3648(3) 0.5695(3) 0.0554(14) Uani 1 1 d . . .
H63 H 0.2760 1.3962 0.5202 0.067 Uiso 1 1 calc R . .
C64 C 0.2467(4) 1.3016(4) 0.6017(3) 0.0610(14) Uani 1 1 d . . .
H64 H 0.1835 1.2903 0.5747 0.073 Uiso 1 1 calc R . .
C65 C 0.2831(3) 1.2555(3) 0.6718(3) 0.0528(13) Uani 1 1 d . . .
H65 H 0.2450 1.2121 0.6930 0.063 Uiso 1 1 calc R . .
C67 C 0.5138(3) 1.2336(2) 0.8281(3) 0.0328(10) Uani 1 1 d . . .
C68 C 0.5884(3) 1.2118(3) 0.7778(3) 0.0372(10) Uani 1 1 d . . .
H68 H 0.5725 1.1876 0.7223 0.045 Uiso 1 1 calc R . .
C69 C 0.6846(3) 1.2254(3) 0.8083(3) 0.0441(11) Uani 1 1 d . . .
H69 H 0.7341 1.2096 0.7741 0.053 Uiso 1 1 calc R . .
C70 C 0.7088(3) 1.2621(3) 0.8888(3) 0.0448(11) Uani 1 1 d . . .
H70 H 0.7746 1.2718 0.9097 0.054 Uiso 1 1 calc R . .
C71 C 0.6371(3) 1.2840(3) 0.9377(3) 0.0440(11) Uani 1 1 d . . .
H71 H 0.6534 1.3084 0.9930 0.053 Uiso 1 1 calc R . .
C72 C 0.5400(3) 1.2710(3) 0.9072(3) 0.0380(10) Uani 1 1 d . . .
H72 H 0.4912 1.2881 0.9416 0.046 Uiso 1 1 calc R . .
C73 C 0.1303(3) 1.0678(3) 0.6797(3) 0.0420(11) Uani 1 1 d . . .
H73A H 0.1721 1.0917 0.6385 0.050 Uiso 1 1 calc R . .
H73B H 0.0950 1.0202 0.6497 0.050 Uiso 1 1 calc R . .
C74 C 0.0544(3) 1.1352(3) 0.6926(3) 0.0514(12) Uani 1 1 d . . .
H74A H 0.0172 1.1158 0.7394 0.062 Uiso 1 1 calc R . .
H74B H 0.0891 1.1870 0.7134 0.062 Uiso 1 1 calc R . .
C75 C -0.0179(5) 1.1595(4) 0.6158(4) 0.0803(18) Uani 1 1 d . . .
H75A H -0.0507 1.2123 0.6297 0.096 Uiso 1 1 calc R . .
H75B H 0.0177 1.1708 0.5654 0.096 Uiso 1 1 calc R . .
C76 C -0.0933(5) 1.0932(6) 0.5912(6) 0.123(3) Uani 1 1 d . . .
H76A H -0.1366 1.1126 0.5412 0.184 Uiso 1 1 calc R . .
H76B H -0.1307 1.0832 0.6399 0.184 Uiso 1 1 calc R . .
H76C H -0.0617 1.0408 0.5766 0.184 Uiso 1 1 calc R . .
O O 0.12740(19) 0.94578(18) 0.84978(18) 0.0385(7) Uani 1 1 d . A .
C77 C 0.0253(3) 0.9377(3) 0.8191(3) 0.0405(10) Uani 1 1 d . A .
H77A H 0.0168 0.9196 0.7580 0.049 Uiso 1 1 calc R . .
H77B H -0.0082 0.9922 0.8240 0.049 Uiso 1 1 calc R . .
C78 C -0.0147(4) 0.8723(4) 0.8756(4) 0.0699(17) Uani 1 1 d D . .
H78A H -0.0605 0.8346 0.8410 0.084 Uiso 0.662(19) 1 calc PR A 1
H78B H -0.0482 0.8992 0.9213 0.084 Uiso 0.662(19) 1 calc PR A 1
H78C H -0.0209 0.8166 0.8469 0.084 Uiso 0.338(19) 1 calc PR A 2
H78D H -0.0780 0.8894 0.8932 0.084 Uiso 0.338(19) 1 calc PR A 2
C79 C 0.0738(6) 0.8237(5) 0.9147(5) 0.040(3) Uani 0.662(19) 1 d P A 1
H79A H 0.0636 0.7993 0.9714 0.048 Uiso 0.662(19) 1 calc PR A 1
H79B H 0.0911 0.7782 0.8757 0.048 Uiso 0.662(19) 1 calc PR A 1
C79A C 0.0656(11) 0.8722(17) 0.9533(12) 0.088(11) Uani 0.338(19) 1 d PD A 2
H79C H 0.0510 0.9146 0.9966 0.106 Uiso 0.338(19) 1 calc PR A 2
H79D H 0.0696 0.8161 0.9813 0.106 Uiso 0.338(19) 1 calc PR A 2
C80 C 0.1477(4) 0.8903(3) 0.9234(3) 0.0512(12) Uani 1 1 d . . .
H80A H 0.1446 0.9219 0.9779 0.061 Uiso 0.662(19) 1 calc PR A 1
H80B H 0.2130 0.8656 0.9241 0.061 Uiso 0.662(19) 1 calc PR A 1
H80C H 0.1791 0.8381 0.9058 0.061 Uiso 0.338(19) 1 calc PR A 2
H80D H 0.1919 0.9184 0.9688 0.061 Uiso 0.338(19) 1 calc PR A 2
C81 C 0.0240(8) 0.8992(6) 0.2536(7) 0.083(5) Uani 0.573(16) 1 d PGD B 1
C82 C 0.1159(7) 0.9203(8) 0.2916(8) 0.080(6) Uani 0.573(16) 1 d PG B 1
H82 H 0.1711 0.9045 0.2646 0.096 Uiso 0.573(16) 1 calc PR B 1
C83 C 0.1269(9) 0.9645(9) 0.3691(8) 0.139(11) Uani 0.573(16) 1 d PG B 1
H83 H 0.1897 0.9789 0.3951 0.167 Uiso 0.573(16) 1 calc PR B 1
C84 C 0.0461(13) 0.9876(7) 0.4085(6) 0.108(7) Uani 0.573(16) 1 d PG B 1
H84 H 0.0537 1.0178 0.4615 0.130 Uiso 0.573(16) 1 calc PR B 1
C85 C -0.0457(11) 0.9664(8) 0.3705(9) 0.133(10) Uani 0.573(16) 1 d PG B 1
H85 H -0.1010 0.9822 0.3975 0.159 Uiso 0.573(16) 1 calc PR B 1
C86 C -0.0568(7) 0.9222(9) 0.2930(10) 0.097(7) Uani 0.573(16) 1 d PG B 1
H86 H -0.1196 0.9078 0.2670 0.117 Uiso 0.573(16) 1 calc PR B 1
C87 C 0.0143(17) 0.8498(17) 0.1725(15) 0.139(10) Uani 0.573(16) 1 d PD B 1
H87A H -0.0542 0.8387 0.1545 0.208 Uiso 0.573(16) 1 calc PR B 1
H87B H 0.0488 0.7962 0.1820 0.208 Uiso 0.573(16) 1 calc PR B 1
H87C H 0.0419 0.8817 0.1273 0.208 Uiso 0.573(16) 1 calc PR B 1
C81A C 0.0711(13) 0.9594(10) 0.3377(12) 0.105(10) Uani 0.427(16) 1 d PGD B 2
C82A C -0.0271(13) 0.9429(11) 0.3354(11) 0.101(10) Uani 0.427(16) 1 d PG B 2
H82A H -0.0624 0.9648 0.3792 0.121 Uiso 0.427(16) 1 calc PR B 2
C83A C -0.0737(11) 0.8944(13) 0.2691(14) 0.103(10) Uani 0.427(16) 1 d PG B 2
H83A H -0.1408 0.8832 0.2676 0.124 Uiso 0.427(16) 1 calc PR B 2
C84A C -0.0220(16) 0.8624(11) 0.2051(12) 0.113(11) Uani 0.427(16) 1 d PG B 2
H84A H -0.0538 0.8292 0.1598 0.136 Uiso 0.427(16) 1 calc PR B 2
C85A C 0.0762(15) 0.8789(13) 0.2073(12) 0.117(10) Uani 0.427(16) 1 d PG B 2
H85A H 0.1116 0.8570 0.1635 0.141 Uiso 0.427(16) 1 calc PR B 2
C86A C 0.1228(9) 0.9274(14) 0.2736(15) 0.107(12) Uani 0.427(16) 1 d PG B 2
H86A H 0.1900 0.9386 0.2751 0.128 Uiso 0.427(16) 1 calc PR B 2
C87A C 0.1129(19) 1.003(2) 0.4172(19) 0.20(2) Uani 0.427(16) 1 d PD B 2
H87D H 0.1824 1.0110 0.4155 0.307 Uiso 0.427(16) 1 calc PR B 2
H87E H 0.1019 0.9692 0.4678 0.307 Uiso 0.427(16) 1 calc PR B 2
H87F H 0.0818 1.0582 0.4210 0.307 Uiso 0.427(16) 1 calc PR B 2

loop_
_atom_site_aniso_label
_atom_site_aniso_U_11
_atom_site_aniso_U_22
_atom_site_aniso_U_33
_atom_site_aniso_U_23
_atom_site_aniso_U_13
_atom_site_aniso_U_12
Mg 0.0315(7) 0.0297(7) 0.0349(8) -0.0027(6) 0.0050(6) 0.0011(6)
N1 0.0310(18) 0.0292(17) 0.0296(18) -0.0042(14) 0.0049(15) -0.0002(14)
N2 0.0347(19) 0.0244(17) 0.0337(19) -0.0028(14) 0.0067(16) 0.0028(15)
C1 0.032(2) 0.026(2) 0.038(2) 0.0034(18) 0.013(2) 0.0055(17)
C2 0.039(2) 0.029(2) 0.042(2) -0.0023(19) 0.004(2) 0.0084(19)
C3 0.035(2) 0.035(2) 0.029(2) -0.0004(18) 0.0031(18) 0.0041(18)
C4 0.029(2) 0.031(2) 0.029(2) 0.0006(17) 0.0084(18) -0.0003(17)
C5 0.039(2) 0.039(2) 0.039(3) -0.007(2) 0.001(2) 0.002(2)
C6 0.036(2) 0.029(2) 0.030(2) -0.0043(18) 0.0055(18) 0.0070(18)
C7 0.039(2) 0.029(2) 0.032(2) 0.0013(18) 0.0069(19) 0.0056(19)
C8 0.035(2) 0.025(2) 0.036(2) -0.0058(17) 0.0017(19) -0.0022(18)
C9 0.040(2) 0.043(3) 0.033(2) -0.015(2) 0.007(2) 0.000(2)
C10 0.045(3) 0.046(3) 0.059(3) -0.005(3) -0.007(2) 0.010(2)
C11 0.050(3) 0.070(4) 0.070(4) -0.014(3) -0.013(3) 0.025(3)
C12 0.031(3) 0.122(6) 0.065(4) -0.013(4) 0.007(3) 0.006(3)
C13 0.044(3) 0.113(5) 0.065(4) 0.008(4) 0.012(3) -0.020(3)
C14 0.046(3) 0.088(4) 0.046(3) 0.009(3) 0.005(2) -0.008(3)
C15 0.040(2) 0.029(2) 0.055(3) 0.003(2) 0.014(2) 0.0009(19)
C16 0.045(3) 0.045(3) 0.057(3) 0.006(2) -0.006(2) -0.003(2)
C17 0.054(3) 0.054(3) 0.080(4) 0.015(3) 0.001(3) 0.005(3)
C18 0.054(3) 0.071(4) 0.096(5) 0.042(4) 0.025(3) 0.016(3)
C19 0.122(5) 0.046(3) 0.094(5) 0.000(3) 0.044(5) 0.020(4)
C20 0.099(4) 0.038(3) 0.060(3) -0.002(2) 0.030(3) 0.007(3)
C21 0.049(3) 0.028(2) 0.038(3) -0.0027(18) 0.003(2) -0.007(2)
C22 0.050(3) 0.040(3) 0.032(2) -0.008(2) 0.006(2) 0.002(2)
C23 0.086(4) 0.054(3) 0.037(3) -0.008(2) 0.016(3) -0.005(3)
C24 0.049(3) 0.038(2) 0.035(2) 0.002(2) 0.013(2) 0.003(2)
C25 0.035(2) 0.029(2) 0.039(2) -0.0048(18) 0.0063(19) 0.0011(18)
C26 0.045(2) 0.034(2) 0.037(2) -0.0095(19) 0.016(2) -0.004(2)
C27 0.043(2) 0.029(2) 0.039(2) -0.0073(19) 0.014(2) -0.008(2)
C28 0.050(3) 0.058(3) 0.049(3) 0.008(2) 0.016(2) 0.007(2)
C29 0.068(4) 0.055(3) 0.066(4) 0.017(3) 0.014(3) 0.013(3)
C30 0.079(4) 0.038(3) 0.049(3) 0.007(2) 0.014(3) -0.008(3)
C31 0.056(3) 0.045(3) 0.076(4) 0.011(3) 0.026(3) -0.007(2)
C32 0.047(3) 0.039(3) 0.060(3) 0.001(2) 0.010(2) -0.002(2)
C33 0.045(3) 0.032(2) 0.036(2) 0.0005(19) 0.006(2) -0.005(2)
C34 0.050(3) 0.056(3) 0.058(3) -0.002(3) 0.010(2) 0.000(3)
C35 0.049(3) 0.076(4) 0.104(5) 0.002(4) -0.002(3) 0.015(3)
C36 0.060(4) 0.101(6) 0.118(6) 0.014(5) -0.030(4) 0.007(4)
C37 0.077(4) 0.070(4) 0.084(5) 0.008(3) -0.028(4) -0.008(4)
C38 0.067(4) 0.051(3) 0.057(3) -0.001(3) -0.004(3) -0.005(3)
C39 0.033(2) 0.028(2) 0.031(2) -0.0030(17) 0.0058(18) 0.0036(18)
C40 0.036(2) 0.028(2) 0.037(2) 0.0028(18) 0.0084(19) -0.0031(18)
C41 0.045(3) 0.025(2) 0.038(2) -0.0057(18) 0.015(2) 0.0009(19)
C42 0.040(2) 0.026(2) 0.039(3) -0.0032(18) 0.015(2) -0.0008(19)
C43 0.045(3) 0.040(3) 0.047(3) 0.000(2) 0.013(2) 0.002(2)
C44 0.052(3) 0.039(3) 0.063(3) -0.004(2) 0.008(3) -0.003(2)
C45 0.041(3) 0.042(3) 0.083(4) -0.003(3) 0.014(3) -0.005(2)
C46 0.057(3) 0.042(3) 0.069(4) -0.007(3) 0.037(3) -0.011(2)
C47 0.058(3) 0.033(2) 0.044(3) -0.001(2) 0.018(2) -0.004(2)
C48 0.045(2) 0.035(2) 0.038(3) 0.000(2) 0.009(2) -0.0005(19)
C49 0.102(4) 0.041(3) 0.054(3) -0.004(3) -0.015(3) 0.017(3)
C50 0.131(6) 0.052(4) 0.081(5) -0.014(3) -0.032(4) 0.011(4)
C51 0.085(4) 0.064(4) 0.058(4) 0.009(3) -0.029(3) -0.004(3)
C52 0.068(4) 0.050(3) 0.059(3) 0.010(3) -0.019(3) 0.010(3)
C53 0.053(3) 0.038(3) 0.053(3) -0.002(2) 0.003(2) 0.000(2)
C54 0.045(3) 0.031(2) 0.039(2) -0.0042(19) 0.017(2) 0.0011(19)
C55 0.052(3) 0.025(2) 0.044(3) -0.0014(19) 0.015(2) 0.002(2)
C56 0.089(4) 0.030(3) 0.071(3) -0.005(2) 0.042(3) 0.003(3)
C57 0.047(2) 0.026(2) 0.041(3) 0.0028(18) 0.018(2) 0.0001(19)
C58 0.032(2) 0.035(2) 0.033(2) 0.0001(18) 0.0050(18) 0.0010(18)
C59 0.032(2) 0.030(2) 0.034(2) -0.0032(17) 0.0113(19) -0.0017(17)
C60 0.041(2) 0.040(2) 0.030(2) -0.0048(19) 0.010(2) 0.000(2)
C61 0.043(2) 0.034(2) 0.042(3) 0.005(2) 0.007(2) 0.000(2)
C62 0.060(3) 0.050(3) 0.043(3) 0.005(2) 0.014(3) 0.002(2)
C63 0.056(3) 0.070(4) 0.040(3) 0.011(2) 0.004(3) 0.021(3)
C64 0.047(3) 0.085(4) 0.050(3) 0.009(3) 0.000(3) 0.002(3)
C65 0.048(3) 0.064(3) 0.046(3) 0.006(2) 0.004(2) -0.005(2)
C67 0.040(2) 0.027(2) 0.032(2) 0.0079(18) 0.0073(19) 0.0029(18)
C68 0.044(3) 0.033(2) 0.036(2) 0.0012(19) 0.010(2) 0.0021(19)
C69 0.038(3) 0.045(3) 0.051(3) 0.006(2) 0.014(2) 0.006(2)
C70 0.036(2) 0.041(3) 0.056(3) 0.007(2) 0.003(2) -0.003(2)
C71 0.051(3) 0.039(3) 0.041(3) -0.002(2) 0.000(2) -0.010(2)
C72 0.037(2) 0.036(2) 0.042(3) -0.004(2) 0.007(2) -0.0048(19)
C73 0.045(3) 0.042(3) 0.039(3) -0.002(2) 0.005(2) 0.001(2)
C74 0.049(3) 0.050(3) 0.054(3) 0.006(2) 0.005(2) 0.007(2)
C75 0.076(4) 0.083(4) 0.079(4) 0.022(3) -0.003(3) 0.027(4)
C76 0.087(5) 0.142(8) 0.126(7) -0.003(6) -0.042(5) 0.016(5)
O 0.0328(16) 0.0393(17) 0.0428(18) 0.0054(14) 0.0016(13) 0.0000(13)
C77 0.030(2) 0.044(3) 0.047(3) 0.000(2) 0.002(2) 0.0003(19)
C78 0.040(3) 0.087(4) 0.084(4) 0.031(3) 0.010(3) 0.000(3)
C79 0.055(5) 0.032(4) 0.034(4) -0.006(3) 0.007(3) -0.001(4)
C79A 0.076(14) 0.09(2) 0.109(19) 0.062(16) 0.074(14) 0.035(12)
C80 0.057(3) 0.043(3) 0.051(3) 0.012(2) -0.005(2) -0.002(2)
C81 0.105(13) 0.045(7) 0.107(11) 0.014(6) 0.046(10) 0.006(7)
C82 0.057(10) 0.122(16) 0.064(9) 0.005(10) 0.024(8) 0.001(10)
C83 0.15(2) 0.133(16) 0.14(2) 0.083(16) 0.067(16) 0.092(15)
C84 0.136(16) 0.094(11) 0.102(13) 0.036(9) 0.043(13) 0.051(12)
C85 0.17(2) 0.091(11) 0.16(2) 0.044(12) 0.110(16) 0.065(12)
C86 0.069(12) 0.085(11) 0.14(2) 0.021(13) 0.028(14) -0.008(11)
C87 0.13(2) 0.119(16) 0.17(2) -0.007(14) 0.017(17) -0.025(15)
C81A 0.18(3) 0.057(11) 0.079(14) 0.042(10) 0.008(18) 0.054(16)
C82A 0.060(14) 0.15(3) 0.10(2) 0.014(17) 0.021(14) 0.023(15)
C83A 0.067(13) 0.14(2) 0.110(17) 0.023(17) 0.029(12) -0.005(13)
C84A 0.16(3) 0.050(13) 0.14(3) 0.033(14) 0.02(2) 0.009(14)
C85A 0.100(17) 0.13(2) 0.13(2) 0.029(17) 0.053(17) 0.052(16)
C86A 0.11(2) 0.11(2) 0.094(18) 0.068(18) 0.027(17) 0.038(18)
C87A 0.078(18) 0.24(5) 0.30(5) 0.12(4) 0.06(3) 0.03(2)

loop_
_atom_type_symbol
_atom_type_description
_atom_type_scat_dispersion_real
_atom_type_scat_dispersion_imag
_atom_type_scat_source
C C 0.0033 0.0016 'International Tables Vol C Tables 4.2.6.8 and 6.1.1.4'
H H 0.0000 0.0000 'International Tables Vol C Tables 4.2.6.8 and 6.1.1.4'
N N 0.0061 0.0033 'International Tables Vol C Tables 4.2.6.8 and 6.1.1.4'
Mg Mg 0.0486 0.0363 'International Tables Vol C Tables 4.2.6.8 and 6.1.1.4'
O O 0.0106 0.0060 'International Tables Vol C Tables 4.2.6.8 and 6.1.1.4'

loop_
_geom_angle_atom_site_label_1
_geom_angle_atom_site_label_2
_geom_angle_atom_site_label_3
_geom_angle
N1 Mg N2 90.97(13)
N1 Mg O 103.58(13)
N2 Mg O 105.67(13)
N1 Mg C73 121.88(16)
N2 Mg C73 130.09(16)
O Mg C73 101.74(15)
C1 N1 C6 119.4(3)
C1 N1 Mg 122.0(2)
C6 N1 Mg 118.6(3)
C4 N2 C39 118.8(3)
C4 N2 Mg 121.6(3)
C39 N2 Mg 119.4(3)
N1 C1 C3 122.8(3)
N1 C1 C2 122.3(4)
C3 C1 C2 114.8(4)
C1 C2 H2A 109.5
C1 C2 H2B 109.5
H2A C2 H2B 109.5
C1 C2 H2C 109.5
H2A C2 H2C 109.5
H2B C2 H2C 109.5
C4 C3 C1 130.0(4)
C4 C3 H3 115.0
C1 C3 H3 115.0
N2 C4 C3 123.5(4)
N2 C4 C5 120.5(3)
C3 C4 C5 115.9(4)
C4 C5 H5A 109.5
C4 C5 H5B 109.5
H5A C5 H5B 109.5
C4 C5 H5C 109.5
H5A C5 H5C 109.5
H5B C5 H5C 109.5
C7 C6 C25 118.9(4)
C7 C6 N1 121.7(3)
C25 C6 N1 119.0(3)
C21 C7 C6 119.1(4)
C21 C7 C8 119.9(4)
C6 C7 C8 121.0(3)
C15 C8 C9 113.5(3)
C15 C8 C7 109.8(3)
C9 C8 C7 113.9(3)
C15 C8 H8 106.3
C9 C8 H8 106.3
C7 C8 H8 106.3
C14 C9 C10 118.3(4)
C14 C9 C8 120.0(4)
C10 C9 C8 121.6(4)
C11 C10 C9 119.6(5)
C11 C10 H10 120.2
C9 C10 H10 120.2
C12 C11 C10 121.6(6)
C12 C11 H11 119.2
C10 C11 H11 119.2
C13 C12 C11 119.5(5)
C13 C12 H12 120.3
C11 C12 H12 120.3
C12 C13 C14 119.9(6)
C12 C13 H13 120.0
C14 C13 H13 120.0
C13 C14 C9 121.0(5)
C13 C14 H14 119.5
C9 C14 H14 119.5
C20 C15 C16 118.4(5)
C20 C15 C8 121.6(4)
C16 C15 C8 120.0(4)
C17 C16 C15 122.7(5)
C17 C16 H16 118.6
C15 C16 H16 118.6
C18 C17 C16 119.0(6)
C18 C17 H17 120.5
C16 C17 H17 120.5
C17 C18 C19 121.1(5)
C17 C18 H18 119.5
C19 C18 H18 119.5
C18 C19 C20 119.7(6)
C18 C19 H19 120.2
C20 C19 H19 120.2
C15 C20 C19 119.0(6)
C15 C20 H20 120.5
C19 C20 H20 120.5
C22 C21 C7 122.0(4)
C22 C21 H21 119.0
C7 C21 H21 119.0
C24 C22 C21 118.1(4)
C24 C22 C23 121.0(4)
C21 C22 C23 120.9(4)
C22 C23 H23A 109.5
C22 C23 H23B 109.5
H23A C23 H23B 109.5
C22 C23 H23C 109.5
H23A C23 H23C 109.5
H23B C23 H23C 109.5
C22 C24 C25 122.1(4)
C22 C24 H24 118.9
C25 C24 H24 118.9
C24 C25 C6 119.7(4)
C24 C25 C26 120.5(4)
C6 C25 C26 119.8(3)
C33 C26 C27 112.1(3)
C33 C26 C25 111.3(3)
C27 C26 C25 112.7(4)
C33 C26 H26 106.8
C27 C26 H26 106.8
C25 C26 H26 106.8
C28 C27 C32 118.0(4)
C28 C27 C26 119.0(4)
C32 C27 C26 123.1(4)
C27 C28 C29 121.1(4)
C27 C28 H28 119.5
C29 C28 H28 119.5
C30 C29 C28 120.6(5)
C30 C29 H29 119.7
C28 C29 H29 119.7
C31 C30 C29 119.5(4)
C31 C30 H30 120.2
C29 C30 H30 120.2
C30 C31 C32 120.6(5)
C30 C31 H31 119.7
C32 C31 H31 119.7
C27 C32 C31 120.3(5)
C27 C32 H32 119.9
C31 C32 H32 119.9
C38 C33 C34 118.6(5)
C38 C33 C26 119.6(4)
C34 C33 C26 121.7(4)
C35 C34 C33 120.5(5)
C35 C34 H34 119.7
C33 C34 H34 119.7
C36 C35 C34 119.7(6)
C36 C35 H35 120.2
C34 C35 H35 120.2
C35 C36 C37 121.7(6)
C35 C36 H36 119.2
C37 C36 H36 119.2
C36 C37 C38 118.4(6)
C36 C37 H37 120.8
C38 C37 H37 120.8
C33 C38 C37 121.1(5)
C33 C38 H38 119.4
C37 C38 H38 119.4
C58 C39 C40 118.8(3)
C58 C39 N2 121.6(3)
C40 C39 N2 119.5(3)
C54 C40 C39 119.3(3)
C54 C40 C41 119.8(3)
C39 C40 C41 120.9(3)
C48 C41 C42 114.9(3)
C48 C41 C40 112.4(3)
C42 C41 C40 111.8(3)
C48 C41 H41 105.6
C42 C41 H41 105.6
C40 C41 H41 105.6
C43 C42 C47 118.0(4)
C43 C42 C41 119.2(4)
C47 C42 C41 122.6(4)
C44 C43 C42 121.9(4)
C44 C43 H43 119.1
C42 C43 H43 119.1
C45 C44 C43 119.6(5)
C45 C44 H44 120.2
C43 C44 H44 120.2
C46 C45 C44 119.8(5)
C46 C45 H45 120.1
C44 C45 H45 120.1
C45 C46 C47 121.5(4)
C45 C46 H46 119.3
C47 C46 H46 119.3
C42 C47 C46 119.3(5)
C42 C47 H47 120.4
C46 C47 H47 120.4
C49 C48 C53 117.8(4)
C49 C48 C41 123.4(4)
C53 C48 C41 118.8(4)
C48 C49 C50 121.5(5)
C48 C49 H49 119.3
C50 C49 H49 119.3
C51 C50 C49 119.8(6)
C51 C50 H50 120.1
C49 C50 H50 120.1
C52 C51 C50 119.6(5)
C52 C51 H51 120.2
C50 C51 H51 120.2
C51 C52 C53 119.8(5)
C51 C52 H52 120.1
C53 C52 H52 120.1
C52 C53 C48 121.4(5)
C52 C53 H53 119.3
C48 C53 H53 119.3
C55 C54 C40 122.1(4)
C55 C54 H54 118.9
C40 C54 H54 118.9
C54 C55 C57 117.4(4)
C54 C55 C56 121.9(4)
C57 C55 C56 120.7(4)
C55 C56 H56A 109.5
C55 C56 H56B 109.5
H56A C56 H56B 109.5
C55 C56 H56C 109.5
H56A C56 H56C 109.5
H56B C56 H56C 109.5
C58 C57 C55 122.5(4)
C58 C57 H57 118.7
C55 C57 H57 118.7
C57 C58 C39 119.7(3)
C57 C58 C59 117.6(3)
C39 C58 C59 122.7(3)
C67 C59 C58 112.3(3)
C67 C59 C60 113.7(3)
C58 C59 C60 110.0(3)
C67 C59 H59 106.8
C58 C59 H59 106.8
C60 C59 H59 106.8
C61 C60 C65 118.8(4)
C61 C60 C59 124.1(4)
C65 C60 C59 117.0(4)
C60 C61 C62 120.3(4)
C60 C61 H61 119.8
C62 C61 H61 119.8
C63 C62 C61 120.1(5)
C63 C62 H62 119.9
C61 C62 H62 119.9
C62 C63 C64 119.5(5)
C62 C63 H63 120.3
C64 C63 H63 120.3
C65 C64 C63 120.6(5)
C65 C64 H64 119.7
C63 C64 H64 119.7
C64 C65 C60 120.6(5)
C64 C65 H65 119.7
C60 C65 H65 119.7
C72 C67 C68 117.6(4)
C72 C67 C59 123.4(3)
C68 C67 C59 119.0(4)
C69 C68 C67 120.9(4)
C69 C68 H68 119.6
C67 C68 H68 119.6
C68 C69 C70 120.2(4)
C68 C69 H69 119.9
C70 C69 H69 119.9
C71 C70 C69 119.3(4)
C71 C70 H70 120.3
C69 C70 H70 120.3
C70 C71 C72 120.9(4)
C70 C71 H71 119.5
C72 C71 H71 119.5
C67 C72 C71 121.0(4)
C67 C72 H72 119.5
C71 C72 H72 119.5
C74 C73 Mg 124.0(3)
C74 C73 H73A 106.3
Mg C73 H73A 106.3
C74 C73 H73B 106.3
Mg C73 H73B 106.3
H73A C73 H73B 106.4
C75 C74 C73 118.6(4)
C75 C74 H74A 107.7
C73 C74 H74A 107.7
C75 C74 H74B 107.7
C73 C74 H74B 107.7
H74A C74 H74B 107.1
C76 C75 C74 113.8(6)
C76 C75 H75A 108.8
C74 C75 H75A 108.8
C76 C75 H75B 108.8
C74 C75 H75B 108.8
H75A C75 H75B 107.7
C75 C76 H76A 109.5
C75 C76 H76B 109.5
H76A C76 H76B 109.5
C75 C76 H76C 109.5
H76A C76 H76C 109.5
H76B C76 H76C 109.5
C80 O C77 107.7(3)
C80 O Mg 129.0(3)
C77 O Mg 122.7(2)
O C77 C78 106.3(4)
O C77 H77A 110.5
C78 C77 H77A 110.5
O C77 H77B 110.5
C78 C77 H77B 110.5
H77A C77 H77B 108.7
C77 C78 C79 104.3(4)
C77 C78 C79A 100.1(7)
C77 C78 H78A 110.9
C79 C78 H78A 110.9
C79A C78 H78A 142.0
C77 C78 H78B 110.9
C79 C78 H78B 110.9
C79A C78 H78B 78.3
H78A C78 H78B 108.9
C77 C78 H78C 111.8
C79 C78 H78C 75.8
C79A C78 H78C 111.8
H78B C78 H78C 133.2
C77 C78 H78D 111.8
C79 C78 H78D 137.3
C79A C78 H78D 111.8
H78A C78 H78D 77.0
H78C C78 H78D 109.5
C80 C79 C78 101.5(5)
C80 C79 H79A 111.5
C78 C79 H79A 111.5
C80 C79 H79B 111.5
C78 C79 H79B 111.5
H79A C79 H79B 109.3
C80 C79A C78 107.6(11)
C80 C79A H79C 110.2
C78 C79A H79C 110.2
C80 C79A H79D 110.2
C78 C79A H79D 110.2
H79C C79A H79D 108.5
C79A C80 O 108.3(8)
O C80 C79 106.9(4)
C79A C80 H80A 71.7
O C80 H80A 110.3
C79 C80 H80A 110.3
C79A C80 H80B 138.1
O C80 H80B 110.3
C79 C80 H80B 110.3
H80A C80 H80B 108.6
C79A C80 H80C 110.0
O C80 H80C 110.0
C79 C80 H80C 72.4
H80A C80 H80C 136.3
C79A C80 H80D 110.0
O C80 H80D 110.0
C79 C80 H80D 139.7
H80B C80 H80D 70.9
H80C C80 H80D 108.4
C82 C81 C86 120.0
C82 C81 C87 119.0(12)
C86 C81 C87 121.0(12)
C81 C82 C83 120.0
C81 C82 H82 120.0
C83 C82 H82 120.0
C84 C83 C82 120.0
C84 C83 H83 120.0
C82 C83 H83 120.0
C83 C84 C85 120.0
C83 C84 H84 120.0
C85 C84 H84 120.0
C86 C85 C84 120.0
C86 C85 H85 120.0
C84 C85 H85 120.0
C85 C86 C81 120.0
C85 C86 H86 120.0
C81 C86 H86 120.0
C81 C87 H87A 109.5
C81 C87 H87B 109.5
H87A C87 H87B 109.5
C81 C87 H87C 109.5
H87A C87 H87C 109.5
H87B C87 H87C 109.5
C82A C81A C86A 120.0
C82A C81A C87A 113.7(18)
C86A C81A C87A 125.9(18)
C83A C82A C81A 120.0
C83A C82A H82A 120.0
C81A C82A H82A 120.0
C82A C83A C84A 120.0
C82A C83A H83A 120.0
C84A C83A H83A 120.0
C83A C84A C85A 120.0
C83A C84A H84A 120.0
C85A C84A H84A 120.0
C84A C85A C86A 120.0
C84A C85A H85A 120.0
C86A C85A H85A 120.0
C85A C86A C81A 120.0
C85A C86A H86A 120.0
C81A C86A H86A 120.0
C81A C87A H87D 109.5
C81A C87A H87E 109.5
H87D C87A H87E 109.5
C81A C87A H87F 109.5
H87D C87A H87F 109.5
H87E C87A H87F 109.5

loop_
_geom_bond_atom_site_label_1
_geom_bond_atom_site_label_2
_geom_bond_distance
Mg N1 2.082(3)
Mg N2 2.084(4)
Mg O 2.105(3)
Mg C73 2.131(5)
N1 C1 1.326(5)
N1 C6 1.440(5)
N2 C4 1.335(5)
N2 C39 1.448(5)
C1 C3 1.404(6)
C1 C2 1.529(5)
C2 H2A 0.9800
C2 H2B 0.9800
C2 H2C 0.9800
C3 C4 1.403(6)
C3 H3 0.9500
C4 C5 1.512(6)
C5 H5A 0.9800
C5 H5B 0.9800
C5 H5C 0.9800
C6 C7 1.407(6)
C6 C25 1.420(5)
C7 C21 1.401(6)
C7 C8 1.529(5)
C8 C15 1.526(6)
C8 C9 1.527(6)
C8 H8 1.0000
C9 C14 1.387(7)
C9 C10 1.390(6)
C10 C11 1.379(7)
C10 H10 0.9500
C11 C12 1.368(8)
C11 H11 0.9500
C12 C13 1.365(8)
C12 H12 0.9500
C13 C14 1.387(7)
C13 H13 0.9500
C14 H14 0.9500
C15 C20 1.375(6)
C15 C16 1.389(6)
C16 C17 1.372(7)
C16 H16 0.9500
C17 C18 1.348(9)
C17 H17 0.9500
C18 C19 1.383(9)
C18 H18 0.9500
C19 C20 1.424(8)
C19 H19 0.9500
C20 H20 0.9500
C21 C22 1.393(6)
C21 H21 0.9500
C22 C24 1.383(6)
C22 C23 1.513(6)
C23 H23A 0.9800
C23 H23B 0.9800
C23 H23C 0.9800
C24 C25 1.383(6)
C24 H24 0.9500
C25 C26 1.541(6)
C26 C33 1.521(6)
C26 C27 1.525(6)
C26 H26 1.0000
C27 C28 1.382(6)
C27 C32 1.393(6)
C28 C29 1.383(7)
C28 H28 0.9500
C29 C30 1.371(7)
C29 H29 0.9500
C30 C31 1.362(7)
C30 H30 0.9500
C31 C32 1.401(7)
C31 H31 0.9500
C32 H32 0.9500
C33 C38 1.379(7)
C33 C34 1.390(6)
C34 C35 1.381(7)
C34 H34 0.9500
C35 C36 1.364(9)
C35 H35 0.9500
C36 C37 1.370(9)
C36 H36 0.9500
C37 C38 1.397(8)
C37 H37 0.9500
C38 H38 0.9500
C39 C58 1.407(5)
C39 C40 1.411(5)
C40 C54 1.403(6)
C40 C41 1.528(5)
C41 C48 1.520(6)
C41 C42 1.526(6)
C41 H41 1.0000
C42 C43 1.394(6)
C42 C47 1.397(6)
C43 C44 1.387(6)
C43 H43 0.9500
C44 C45 1.384(7)
C44 H44 0.9500
C45 C46 1.358(7)
C45 H45 0.9500
C46 C47 1.414(7)
C46 H46 0.9500
C47 H47 0.9500
C48 C49 1.355(7)
C48 C53 1.394(6)
C49 C50 1.394(8)
C49 H49 0.9500
C50 C51 1.376(8)
C50 H50 0.9500
C51 C52 1.368(8)
C51 H51 0.9500
C52 C53 1.380(7)
C52 H52 0.9500
C53 H53 0.9500
C54 C55 1.387(6)
C54 H54 0.9500
C55 C57 1.389(5)
C55 C56 1.498(6)
C56 H56A 0.9800
C56 H56B 0.9800
C56 H56C 0.9800
C57 C58 1.387(5)
C57 H57 0.9500
C58 C59 1.536(5)
C59 C67 1.520(6)
C59 C60 1.536(6)
C59 H59 1.0000
C60 C61 1.380(6)
C60 C65 1.392(6)
C61 C62 1.394(6)
C61 H61 0.9500
C62 C63 1.372(7)
C62 H62 0.9500
C63 C64 1.386(7)
C63 H63 0.9500
C64 C65 1.366(7)
C64 H64 0.9500
C65 H65 0.9500
C67 C72 1.381(6)
C67 C68 1.412(5)
C68 C69 1.389(6)
C68 H68 0.9500
C69 C70 1.390(7)
C69 H69 0.9500
C70 C71 1.366(6)
C70 H70 0.9500
C71 C72 1.399(6)
C71 H71 0.9500
C72 H72 0.9500
C73 C74 1.533(6)
C73 H73A 0.9900
C73 H73B 0.9900
C74 C75 1.525(8)
C74 H74A 0.9900
C74 H74B 0.9900
C75 C76 1.505(10)
C75 H75A 0.9900
C75 H75B 0.9900
C76 H76A 0.9800
C76 H76B 0.9800
C76 H76C 0.9800
O C80 1.449(5)
O C77 1.455(5)
C77 C78 1.507(7)
C77 H77A 0.9900
C77 H77B 0.9900
C78 C79 1.522(10)
C78 C79A 1.554(17)
C78 H78A 0.9900
C78 H78B 0.9900
C78 H78C 0.9900
C78 H78D 0.9900
C79 C80 1.471(8)
C79 H79A 0.9900
C79 H79B 0.9900
C79A C80 1.313(15)
C79A H79C 0.9900
C79A H79D 0.9900
C80 H80A 0.9900
C80 H80B 0.9900
C80 H80C 0.9900
C80 H80D 0.9900
C81 C82 1.3900
C81 C86 1.3900
C81 C87 1.480(16)
C82 C83 1.3900
C82 H82 0.9500
C83 C84 1.3900
C83 H83 0.9500
C84 C85 1.3900
C84 H84 0.9500
C85 C86 1.3900
C85 H85 0.9500
C86 H86 0.9500
C87 H87A 0.9800
C87 H87B 0.9800
C87 H87C 0.9800
C81A C82A 1.3900
C81A C86A 1.3900
C81A C87A 1.482(19)
C82A C83A 1.3900
C82A H82A 0.9500
C83A C84A 1.3900
C83A H83A 0.9500
C84A C85A 1.3900
C84A H84A 0.9500
C85A C86A 1.3900
C85A H85A 0.9500
C86A H86A 0.9500
C87A H87D 0.9800
C87A H87E 0.9800
C87A H87F 0.9800
